data_2004964
loop_
_publ_author_name
'Howie, R. A.'
'Wardell, J. L.'

_publ_section_title
;
 Diphenyltin Diiodide
;
_journal_issue 6
_journal_name_full 'Acta Crystallographica Section C'
_journal_page_first 1424
_journal_page_last 1426
_journal_paper_doi 10.1107/S0108270195016945
_journal_volume 52
_journal_year 1996
_chemical_formula_sum 'C12 H10 I2 Sn'
_chemical_formula_weight 526.71
_space_group_IT_number 14
_symmetry_cell_setting monoclinic
_symmetry_space_group_name_Hall '-P 2yn'
_symmetry_space_group_name_H-M 'P 1 21/n 1'
_atom_type_scat_source IntTabIV
_cell_angle_alpha 90
_cell_angle_beta 94.68(6)
_cell_angle_gamma 90
_cell_formula_units_Z 4
_cell_length_a 9.548(7)
_cell_length_b 11.924(11)
_cell_length_c 12.714(10)
_cell_measurement_reflns_used 14
_cell_measurement_temperature 298
_cell_measurement_theta_max 11.4
_cell_measurement_theta_min 10.7
_cell_volume 1443(2)
_computing_cell_refinement 'Nicolet P3 Software'
_computing_data_collection 'Nicolet P3 Software (Nicolet XRD Corporation, 1980)'
_computing_data_reduction 'RDNIC (Howie, 1980)'
_computing_molecular_graphics 'PLOTAID (Cradwick, 1970) and ORTEX (McArdle, 1994)'
_computing_publication_material 'XPUB (Low, 1980)'
_computing_structure_refinement 'SHELX76 (Sheldrick, 1976)'
_computing_structure_solution 'SHELXS86 (Sheldrick, 1990)'
_diffrn_measurement_device 'Nicolet P3'
_diffrn_measurement_method \q/2\q
_diffrn_radiation_type MoK\a
_diffrn_radiation_wavelength 0.71073
_diffrn_reflns_av_R_equivalents 0.025
_diffrn_reflns_limit_h_max 13
_diffrn_reflns_limit_h_min -13
_diffrn_reflns_limit_k_max 16
_diffrn_reflns_limit_k_min 0
_diffrn_reflns_limit_l_max 17
_diffrn_reflns_limit_l_min 0
_diffrn_reflns_number 4665
_diffrn_reflns_theta_max 30
_diffrn_standards_decay_% 2
_diffrn_standards_interval_count 50
_diffrn_standards_number 2
_exptl_absorpt_coefficient_mu 5.98
_exptl_absorpt_correction_T_max 0.112
_exptl_absorpt_correction_T_min 0.049
_exptl_absorpt_correction_type 'empirical via \y scans (North, Phillips & Mathews, 1968)'
_exptl_crystal_colour colourless
_exptl_crystal_density_diffrn 2.424
_exptl_crystal_density_method none
_exptl_crystal_description block
_exptl_crystal_size_max 0.6
_exptl_crystal_size_mid 0.5
_exptl_crystal_size_min 0.4
_refine_diff_density_max 0.72
_refine_diff_density_min '-1.41 e \%A^-3^ (0.20\%A from I1)'
_refine_ls_extinction_method none
_refine_ls_goodness_of_fit_obs 0.75
_refine_ls_hydrogen_treatment 'H atoms see text'
_refine_ls_number_parameters 137
_refine_ls_number_reflns 2779
_refine_ls_R_factor_obs 0.048
_refine_ls_shift/esd_max 0.050
_refine_ls_structure_factor_coef F
_refine_ls_weighting_details 'w = 1/[\s^2^(F) + 0.012134F^2^]'
_refine_ls_weighting_scheme calc
_refine_ls_wR_factor_obs 0.066
_reflns_number_observed 2779
_reflns_number_total 3758
_reflns_observed_criterion F>4\s(F)
_cod_data_source_file cf1048.cif
_cod_data_source_block cf1048a
_cod_depositor_comments
;
The following automatic conversions were performed:

'_refine_ls_weighting_scheme' value 'w = 1/[\s^2^(F) + 0.012134F^2^]'
was changed to 'calc'. New tag '_refine_ls_weighting_details' was
created. The value of the new tag was set to 'w = 1/[\s^2^(F) +
0.012134F^2^]'.

Automatic conversion script
Id: cif_fix_values 3143 2015-03-26 13:38:13Z robertas 
;
_cod_original_sg_symbol_H-M 'P 21/c'
_cod_database_code 2004964

loop_
_symmetry_equiv_pos_as_xyz
x,y,z
-x,-y,-z
1/2+x,1/2-y,1/2+z
1/2-x,1/2+y,1/2-z

loop_
_atom_site_label
_atom_site_fract_x
_atom_site_fract_y
_atom_site_fract_z
_atom_site_U_iso_or_equiv
Sn .21397(7) .05703(5) .21018(5) .0452(2)
I1 .15287(10) .25475(6) .11184(7) .0689(3)
I2 .39800(9) .10823(7) .37307(6) .0652(3)
C1 .3067(10) -.0480(8) .0984(8) .048(2)
C2 .4418(11) -.0857(9) .1186(8) .052(2)
C3 .4997(11) -0.1533(10) .0453(9) .057(3)
C4 .4238(14) -0.1785(10) -.0473(9) .065(3)
C5 .2888(15) -0.1368(12) -.0700(10) .071(4)
C6 .2286(13) -.0709(11) .0033(9) .066(3)
C7 .0211(10) .0007(8) .2654(8) .048(2)
C8 -.0365(17) .0561(14) .3463(14) .095(6)
C9 -0.1633(18) .0181(17) .3787(14) .093(6)
C10 -0.2352(14) -.0676(15) .3287(14) .086(5)
C11 -0.1762(13) -0.1205(12) .2485(12) .074(4)
C12 -.0478(12) -.0887(9) .2163(9) .055(3)
H2 .4950 -0.0657 .1823 ?
H3 .5922 -0.1821 .0593 ?
H4 .4639 -0.2254 -0.0972 ?
H5 .2383 -0.1536 -0.1355 ?
H6 .1362 -0.0419 -0.0106 ?
H8 .0097 .1189 .3794 ?
H9 -0.2011 .0531 .4373 ?
H10 -0.3244 -0.0900 .3493 ?
H11 -0.2249 -0.1812 .2137 ?
H12 -0.0075 -0.1277 .1610 ?

loop_
_geom_angle_atom_site_label_1
_geom_angle_atom_site_label_2
_geom_angle_atom_site_label_3
_geom_angle
_geom_angle_publ_flag
I2 Sn I1 105.17(3) yes
C1 Sn I2 111.5(3) yes
C7 Sn I2 110.3(3) yes
C2 C1 Sn 120.1(7) yes
C8 C7 Sn 120.3(9) yes
C1 Sn I1 106.7(3) yes
C7 Sn I1 105.5(3) yes
C7 Sn C1 116.7(4) yes
C6 C1 Sn 118.0(8) yes
C12 C7 Sn 119.2(8) yes
C6 C1 C2 121.8(10) no
C4 C3 C2 119.8(10) no
C6 C5 C4 119.6(12) no
C12 C7 C8 120.4(11) no
C10 C9 C8 121.8(14) no
C12 C11 C10 121.9(13) no
C5 C4 C3 121.3(11) no
C5 C6 C1 118.3(12) no
C9 C8 C7 118.6(14) no
C11 C10 C9 118.4(14) no
C11 C12 C7 118.9(12) no

loop_
_geom_bond_atom_site_label_1
_geom_bond_atom_site_label_2
_geom_bond_distance
_geom_bond_publ_flag
I1 Sn 2.7097(10) yes
C1 Sn 2.140(10) yes
I2 Sn 2.6749(10) yes
C7 Sn 2.133(9) yes
C2 C1 1.371(14) no
C3 C2 1.381(15) no
C5 C4 1.389(19) no
C8 C7 1.374(16) no
C9 C8 1.39(2) no
C11 C10 1.36(2) no
C6 C1 1.394(15) no
C4 C3 1.365(16) no
C6 C5 1.380(17) no
C12 C7 1.375(14) no
C10 C9 1.36(2) no
C12 C11 1.377(17) no

loop_
_geom_contact_atom_site_label_1
_geom_contact_atom_site_label_2
_geom_contact_distance
_geom_contact_site_symmetry_2
_geom_contact_publ_flag
I1 Sn 4.3885(10) 4 yes
I1 I2 4.0745(12) 3_454 yes
I1 I2 4.2490(11) 4 yes
I2 I1 4.0745(12) 3 yes
I2 I1 4.2490(11) 4_545 yes
I2 I2 4.4550(11) 2_656 yes
